data_1537452
loop_
_publ_author_name
'Ibers, J.A.'
'Hamilton, W.C.'

_publ_section_title
;
 Xenon Tetrafluoride: Crystal Structure
;
_journal_name_full Science
_journal_page_first 106
_journal_page_last 107
_journal_volume 139
_journal_year 1963
_chemical_formula_sum 'F4 Xe'
_chemical_name_systematic 'Xe F4'
_space_group_IT_number 14
_symmetry_space_group_name_Hall '-P 2yn'
_symmetry_space_group_name_H-M 'P 1 21/n 1'
_cell_angle_alpha 90
_cell_angle_beta 100
_cell_angle_gamma 90
_cell_formula_units_Z 2
_cell_length_a 5.03
_cell_length_b 5.9
_cell_length_c 5.75
_cell_volume 168.050
_citation_journal_id_ASTM SCIEAS
_cod_data_source_file Ibers_SCIEAS_1963_1904.cif
_cod_data_source_block F4Xe1
_cod_original_cell_volume 168.0503
_cod_original_sg_symbol_Hall '-P 2ybc (x-z,y,z)'
_cod_original_formula_sum 'F4 Xe1'
_cod_database_code 1537452

loop_
_symmetry_equiv_pos_as_xyz
x,y,z
-x+1/2,y+1/2,-z+1/2
-x,-y,-z
x-1/2,-y-1/2,z-1/2

loop_
_atom_site_label
_atom_site_type_symbol
_atom_site_fract_x
_atom_site_fract_y
_atom_site_fract_z
_atom_site_occupancy
_atom_site_U_iso_or_equiv
F1 F-1 -0.225 0.027 -0.306 1 0.0
F2 F-1 0.242 0.165 -0.162 1 0.0
Xe1 Xe+4 0 0 0 1 0.0
